data_7003468
loop_
_publ_author_name
'Chmura, Amanda J.'
'Cousins, David M.'
'Davidson, Matthew G.'
'Jones, Matthew D.'
'Lunn, Matthew D.'
'Mahon, Mary F.'

_publ_section_title
;
 Robust chiral zirconium alkoxide initiators for the room-temperature
 stereoselective ring-opening polymerisation of rac-lactide
;
_journal_issue 11
_journal_name_full 'Dalton Transactions'
_journal_page_first 1437
_journal_page_last 1443
_journal_paper_doi 10.1039/b716304e
_journal_year 2008
_chemical_absolute_configuration ad
_chemical_formula_sum 'C15 H13 Cl2 N O'
_chemical_formula_weight 294.16
_space_group_IT_number 5
_symmetry_cell_setting monoclinic
_symmetry_Int_Tables_number 5
_symmetry_space_group_name_Hall 'C 2y'
_symmetry_space_group_name_H-M 'C 1 2 1'
_atom_sites_solution_hydrogens geom
_atom_sites_solution_primary direct
_atom_sites_solution_secondary difmap
_audit_creation_method SHELXL-97
_cell_angle_alpha 90.00
_cell_angle_beta 113.2910(10)
_cell_angle_gamma 90.00
_cell_formula_units_Z 8
_cell_length_a 21.2540(2)
_cell_length_b 9.08200(10)
_cell_length_c 15.6400(2)
_cell_measurement_reflns_used 36069
_cell_measurement_temperature 150(2)
_cell_measurement_theta_max 27.48
_cell_measurement_theta_min 3.51
_cell_volume 2772.95(6)
_computing_cell_refinement 'HKL Scalepack (Otwinski & Minor, 1997)'
_computing_data_collection 'Collect (Nonius BV, 1997-2000)'
_computing_data_reduction 'HKL Denzo & Scalepack (Otwinski & Minor 1997)'
_computing_molecular_graphics 'Ortep-3 for Windows (Farrugia, 1997)'
_computing_publication_material 'WinGX publication routines (Farrugia, 1999)'
_computing_structure_refinement 'SHELXL-97 (Sheldrick, 1997)'
_computing_structure_solution
;
SIR97- Altomare A., Burla M.C., Camalli M., Cascarano G.L., Giacovazzo C. ,
Guagliardi A., Moliterni A.G.G., Polidori G.,Spagna R.
(1999) J. Appl. Cryst. 32, 115-119.
;
_diffrn_ambient_temperature 150(2)
_diffrn_measured_fraction_theta_full 0.952
_diffrn_measured_fraction_theta_max 0.952
_diffrn_measurement_device_type ccd
_diffrn_measurement_method 'nonius kappa ccd'
_diffrn_radiation_monochromator graphite
_diffrn_radiation_type MoK\a
_diffrn_radiation_wavelength 0.71073
_diffrn_reflns_av_R_equivalents 0.0479
_diffrn_reflns_av_sigmaI/netI 0.0414
_diffrn_reflns_limit_h_max 23
_diffrn_reflns_limit_h_min -23
_diffrn_reflns_limit_k_max 11
_diffrn_reflns_limit_k_min -11
_diffrn_reflns_limit_l_max 20
_diffrn_reflns_limit_l_min -20
_diffrn_reflns_number 25570
_diffrn_reflns_theta_full 27.57
_diffrn_reflns_theta_max 27.57
_diffrn_reflns_theta_min 3.65
_diffrn_source 'fine-focus sealed tube'
_diffrn_source_type 'Nonius Kappa CCD'
_exptl_absorpt_coefficient_mu 0.458
_exptl_absorpt_correction_type none
_exptl_crystal_colour yellow
_exptl_crystal_density_diffrn 1.409
_exptl_crystal_density_method 'not measured'
_exptl_crystal_description block
_exptl_crystal_F_000 1216
_exptl_crystal_size_max 0.23
_exptl_crystal_size_mid 0.18
_exptl_crystal_size_min 0.13
_refine_diff_density_max 0.200
_refine_diff_density_min -0.291
_refine_diff_density_rms 0.062
_refine_ls_abs_structure_details 'Flack H D (1983), Acta Cryst. A39, 876-881'
_refine_ls_abs_structure_Flack -0.01(4)
_refine_ls_extinction_method none
_refine_ls_goodness_of_fit_ref 1.034
_refine_ls_hydrogen_treatment mixed
_refine_ls_matrix_type full
_refine_ls_number_parameters 369
_refine_ls_number_reflns 6089
_refine_ls_number_restraints 1
_refine_ls_restrained_S_all 1.034
_refine_ls_R_factor_all 0.0417
_refine_ls_R_factor_gt 0.0339
_refine_ls_shift/su_max 0.003
_refine_ls_shift/su_mean 0.000
_refine_ls_structure_factor_coef Fsqd
_refine_ls_weighting_details 'calc w=1/[\s^2^(Fo^2^)+(0.0335P)^2^+0.8911P] where P=(Fo^2^+2Fc^2^)/3'
_refine_ls_weighting_scheme calc
_refine_ls_wR_factor_gt 0.0719
_refine_ls_wR_factor_ref 0.0749
_reflns_number_gt 5506
_reflns_number_total 6089
_reflns_threshold_expression >2sigma(I)
_cod_data_source_file b716304e.txt
_cod_data_source_block 1H
_cod_original_cell_volume 2772.95(5)
_cod_original_sg_symbol_H-M 'C 2'
_cod_database_code 7003468

loop_
_symmetry_equiv_pos_as_xyz
'x, y, z'
'-x, y, -z'
'x+1/2, y+1/2, z'
'-x+1/2, y+1/2, -z'

loop_
_atom_site_label
_atom_site_type_symbol
_atom_site_fract_x
_atom_site_fract_y
_atom_site_fract_z
_atom_site_U_iso_or_equiv
_atom_site_adp_type
_atom_site_occupancy
_atom_site_symmetry_multiplicity
_atom_site_calc_flag
_atom_site_refinement_flags
_atom_site_disorder_assembly
_atom_site_disorder_group
Cl1 Cl 0.83440(2) 0.19669(5) 0.67038(3) 0.03533(12) Uani 1 1 d . . .
Cl3 Cl 1.03226(3) -0.13747(6) 0.65352(4) 0.04426(14) Uani 1 1 d . . .
Cl4 Cl 1.15317(2) 0.36674(6) 0.81917(4) 0.03875(13) Uani 1 1 d . . .
Cl2 Cl 0.96852(3) 0.66881(6) 0.86656(4) 0.05060(16) Uani 1 1 d . . .
O2 O 1.03204(7) 0.50745(15) 0.68014(10) 0.0327(3) Uani 1 1 d . . .
O1 O 0.95159(7) 0.03164(15) 0.79767(10) 0.0303(3) Uani 1 1 d . . .
N2 N 0.90946(8) 0.50235(18) 0.54958(10) 0.0281(3) Uani 1 1 d . . .
N1 N 1.06836(8) 0.00636(19) 0.93392(10) 0.0293(4) Uani 1 1 d . . .
C3 C 0.90765(10) 0.4216(2) 0.77577(13) 0.0271(4) Uani 1 1 d . . .
C1 C 0.95651(9) 0.1763(2) 0.81580(12) 0.0245(4) Uani 1 1 d . . .
C16 C 1.03167(9) 0.3600(2) 0.67082(12) 0.0254(4) Uani 1 1 d . . .
C10 C 1.17424(9) -0.1057(2) 0.94177(12) 0.0271(4) Uani 1 1 d . . .
C25 C 0.81025(9) 0.6259(2) 0.55393(12) 0.0246(4) Uani 1 1 d . . .
C2 C 0.90440(9) 0.2715(2) 0.76103(13) 0.0257(4) Uani 1 1 d . . .
C18 C 1.08796(10) 0.1252(2) 0.72543(14) 0.0269(4) Uani 1 1 d . . .
C26 C 0.75370(9) 0.5516(2) 0.55625(12) 0.0287(4) Uani 1 1 d . . .
H26 H 0.7350 0.4709 0.5154 0.034 Uiso 1 1 calc R . .
C20 C 0.97787(10) 0.1310(2) 0.59718(13) 0.0283(4) Uani 1 1 d . . .
H20 H 0.9406 0.0802 0.5516 0.034 Uiso 1 1 calc R . .
C6 C 1.01319(9) 0.2386(2) 0.88920(13) 0.0272(4) Uani 1 1 d . . .
C5 C 1.01653(9) 0.3899(2) 0.90432(13) 0.0299(4) Uani 1 1 d . . .
H5 H 1.0548 0.4314 0.9536 0.036 Uiso 1 1 calc R . .
C30 C 0.83727(10) 0.7434(2) 0.61476(13) 0.0295(4) Uani 1 1 d . . .
H30 H 0.8762 0.7946 0.6145 0.035 Uiso 1 1 calc R . .
C28 C 0.75142(10) 0.7106(2) 0.67699(13) 0.0347(5) Uani 1 1 d . . .
H28 H 0.7315 0.7396 0.7191 0.042 Uiso 1 1 calc R . .
C21 C 0.97672(9) 0.2845(2) 0.60276(13) 0.0251(4) Uani 1 1 d . . .
C24 C 0.85893(10) 0.6942(3) 0.43438(13) 0.0364(5) Uani 1 1 d . . .
H24A H 0.8794 0.6518 0.3937 0.055 Uiso 1 1 calc R . .
H24B H 0.8908 0.7650 0.4770 0.055 Uiso 1 1 calc R . .
H24C H 0.8162 0.7445 0.3964 0.055 Uiso 1 1 calc R . .
C11 C 1.22634(10) -0.0042(2) 0.95533(13) 0.0343(4) Uani 1 1 d . . .
H11 H 1.2336 0.0742 0.9984 0.041 Uiso 1 1 calc R . .
C4 C 0.96423(10) 0.4797(2) 0.84767(13) 0.0302(4) Uani 1 1 d . . .
C15 C 1.16429(11) -0.2181(2) 0.87814(14) 0.0356(5) Uani 1 1 d . . .
H15 H 1.1286 -0.2874 0.8680 0.043 Uiso 1 1 calc R . .
C17 C 1.08659(9) 0.2773(2) 0.73121(13) 0.0263(4) Uani 1 1 d . . .
C22 C 0.91549(9) 0.3640(2) 0.54181(12) 0.0285(4) Uani 1 1 d . . .
C19 C 1.03315(10) 0.0537(2) 0.65782(14) 0.0295(4) Uani 1 1 d . . .
C29 C 0.80775(11) 0.7859(2) 0.67561(13) 0.0334(5) Uani 1 1 d . . .
H29 H 0.8261 0.8668 0.7164 0.040 Uiso 1 1 calc R . .
C12 C 1.26776(11) -0.0177(3) 0.90589(15) 0.0431(6) Uani 1 1 d . . .
H12 H 1.3034 0.0516 0.9154 0.052 Uiso 1 1 calc R . .
C14 C 1.20581(13) -0.2310(3) 0.82889(15) 0.0443(6) Uani 1 1 d . . .
H14 H 1.1985 -0.3088 0.7854 0.053 Uiso 1 1 calc R . .
C7 C 1.06932(10) 0.1440(2) 0.94920(13) 0.0298(4) Uani 1 1 d . . .
C8 C 1.12557(9) -0.0909(2) 0.99155(13) 0.0300(4) Uani 1 1 d . . .
H8 H 1.1054 -0.1906 0.9910 0.036 Uiso 1 1 calc R . .
C27 C 0.72417(10) 0.5939(2) 0.61751(13) 0.0339(5) Uani 1 1 d . . .
H27 H 0.6854 0.5427 0.6183 0.041 Uiso 1 1 calc R . .
C9 C 1.16046(11) -0.0450(3) 1.09298(13) 0.0398(5) Uani 1 1 d . . .
H9A H 1.1262 -0.0363 1.1200 0.060 Uiso 1 1 calc R . .
H9B H 1.1831 0.0503 1.0970 0.060 Uiso 1 1 calc R . .
H9C H 1.1946 -0.1192 1.1273 0.060 Uiso 1 1 calc R . .
C23 C 0.84397(9) 0.5721(2) 0.49020(12) 0.0288(4) Uani 1 1 d . . .
H23 H 0.8138 0.4969 0.4464 0.035 Uiso 1 1 calc R . .
C13 C 1.25759(12) -0.1309(3) 0.84300(16) 0.0468(6) Uani 1 1 d . . .
H13 H 1.2862 -0.1398 0.8096 0.056 Uiso 1 1 calc R . .
H7 H 1.1053(10) 0.196(2) 0.9998(13) 0.025(5) Uiso 1 1 d . . .
H22 H 0.8790(11) 0.298(3) 0.4993(16) 0.040(6) Uiso 1 1 d . . .
H18 H 1.1245(11) 0.069(2) 0.7686(14) 0.032(6) Uiso 1 1 d . . .
H3 H 0.8732(11) 0.484(2) 0.7381(14) 0.033(6) Uiso 1 1 d . . .
H2 H 0.9893(18) 0.538(4) 0.632(2) 0.093(11) Uiso 1 1 d . . .
H1 H 0.9945(15) -0.009(3) 0.841(2) 0.073(9) Uiso 1 1 d . . .

loop_
_atom_site_aniso_label
_atom_site_aniso_U_11
_atom_site_aniso_U_22
_atom_site_aniso_U_33
_atom_site_aniso_U_23
_atom_site_aniso_U_13
_atom_site_aniso_U_12
Cl1 0.0243(2) 0.0333(3) 0.0386(2) -0.0031(2) 0.00199(18) -0.0033(2)
Cl3 0.0389(3) 0.0264(3) 0.0576(3) -0.0069(3) 0.0085(2) 0.0057(2)
Cl4 0.0230(2) 0.0390(3) 0.0457(3) -0.0097(2) 0.00445(19) -0.0035(2)
Cl2 0.0488(3) 0.0281(3) 0.0553(3) -0.0077(3) -0.0003(3) 0.0014(2)
O2 0.0282(7) 0.0247(7) 0.0424(8) -0.0013(6) 0.0109(6) -0.0018(6)
O1 0.0253(7) 0.0256(7) 0.0365(7) 0.0005(6) 0.0083(6) 0.0015(6)
N2 0.0254(8) 0.0302(9) 0.0272(8) 0.0027(7) 0.0089(6) 0.0029(7)
N1 0.0236(8) 0.0347(9) 0.0298(8) 0.0060(7) 0.0107(7) 0.0047(7)
C3 0.0238(10) 0.0288(10) 0.0282(9) 0.0039(8) 0.0098(8) 0.0036(8)
C1 0.0243(9) 0.0258(10) 0.0277(9) 0.0034(8) 0.0147(7) 0.0001(8)
C16 0.0243(9) 0.0260(9) 0.0290(9) -0.0007(8) 0.0138(7) 0.0003(8)
C10 0.0228(9) 0.0301(10) 0.0249(8) 0.0069(8) 0.0058(7) 0.0075(7)
C25 0.0232(9) 0.0243(9) 0.0210(8) 0.0037(7) 0.0029(7) 0.0047(7)
C2 0.0202(9) 0.0299(10) 0.0260(9) 0.0011(8) 0.0081(8) -0.0008(7)
C18 0.0229(9) 0.0287(11) 0.0288(9) 0.0006(8) 0.0100(8) 0.0037(8)
C26 0.0253(9) 0.0279(9) 0.0258(9) -0.0015(8) 0.0025(7) -0.0021(8)
C20 0.0257(10) 0.0305(11) 0.0274(9) -0.0045(8) 0.0091(8) 0.0000(8)
C6 0.0229(9) 0.0351(12) 0.0254(9) 0.0031(8) 0.0113(8) 0.0032(8)
C5 0.0253(9) 0.0346(12) 0.0267(9) -0.0025(8) 0.0072(7) -0.0018(8)
C30 0.0283(10) 0.0281(10) 0.0270(9) 0.0054(8) 0.0054(8) -0.0011(8)
C28 0.0369(11) 0.0381(11) 0.0302(9) 0.0019(9) 0.0144(8) 0.0094(10)
C21 0.0243(9) 0.0289(10) 0.0228(9) -0.0018(8) 0.0101(7) 0.0008(8)
C24 0.0353(10) 0.0430(12) 0.0318(9) 0.0090(10) 0.0141(8) 0.0071(10)
C11 0.0305(11) 0.0375(11) 0.0334(10) 0.0030(9) 0.0110(8) 0.0038(9)
C4 0.0304(10) 0.0268(10) 0.0314(10) -0.0011(8) 0.0102(8) 0.0009(8)
C15 0.0363(11) 0.0337(11) 0.0325(10) 0.0046(9) 0.0089(9) 0.0063(9)
C17 0.0182(9) 0.0329(11) 0.0279(9) -0.0050(8) 0.0093(7) -0.0046(8)
C22 0.0278(9) 0.0323(10) 0.0243(8) -0.0008(9) 0.0089(7) 0.0031(9)
C19 0.0315(10) 0.0264(10) 0.0322(10) -0.0040(8) 0.0142(8) 0.0020(8)
C29 0.0395(12) 0.0252(10) 0.0285(10) -0.0007(8) 0.0060(9) 0.0037(9)
C12 0.0292(11) 0.0544(15) 0.0472(12) 0.0116(11) 0.0165(10) 0.0018(10)
C14 0.0570(15) 0.0452(14) 0.0317(11) 0.0030(10) 0.0185(11) 0.0194(11)
C7 0.0252(10) 0.0375(12) 0.0249(9) 0.0006(8) 0.0080(8) -0.0010(8)
C8 0.0256(9) 0.0331(11) 0.0307(9) 0.0071(8) 0.0106(8) 0.0064(8)
C27 0.0278(10) 0.0401(12) 0.0316(10) 0.0053(9) 0.0093(8) 0.0005(9)
C9 0.0349(11) 0.0571(15) 0.0288(10) 0.0115(10) 0.0141(9) 0.0153(10)
C23 0.0253(9) 0.0316(10) 0.0242(9) 0.0024(8) 0.0040(7) 0.0047(8)
C13 0.0454(12) 0.0604(16) 0.0444(12) 0.0151(13) 0.0282(10) 0.0211(13)

loop_
_atom_type_symbol
_atom_type_description
_atom_type_scat_dispersion_real
_atom_type_scat_dispersion_imag
_atom_type_scat_source
C C 0.0033 0.0016 'International Tables Vol C Tables 4.2.6.8 and 6.1.1.4'
H H 0.0000 0.0000 'International Tables Vol C Tables 4.2.6.8 and 6.1.1.4'
O O 0.0106 0.0060 'International Tables Vol C Tables 4.2.6.8 and 6.1.1.4'
N N 0.0061 0.0033 'International Tables Vol C Tables 4.2.6.8 and 6.1.1.4'
Cl Cl 0.1484 0.1585 'International Tables Vol C Tables 4.2.6.8 and 6.1.1.4'

loop_
_geom_angle_atom_site_label_1
_geom_angle_atom_site_label_2
_geom_angle_atom_site_label_3
_geom_angle
_geom_angle_site_symmetry_1
_geom_angle_site_symmetry_3
_geom_angle_publ_flag
C16 O2 H2 104(2) . . ?
C1 O1 H1 104.7(19) . . ?
C22 N2 C23 117.95(16) . . ?
C7 N1 C8 121.49(16) . . ?
C2 C3 C4 118.83(18) . . ?
C2 C3 H3 121.4(13) . . ?
C4 C3 H3 119.8(13) . . ?
O1 C1 C2 120.00(16) . . ?
O1 C1 C6 122.36(16) . . ?
C2 C1 C6 117.64(18) . . ?
O2 C16 C17 119.61(16) . . ?
O2 C16 C21 122.24(16) . . ?
C17 C16 C21 118.14(18) . . ?
C15 C10 C11 119.02(18) . . ?
C15 C10 C8 119.39(18) . . ?
C11 C10 C8 121.51(18) . . ?
C26 C25 C30 118.71(17) . . ?
C26 C25 C23 119.84(16) . . ?
C30 C25 C23 121.34(16) . . ?
C3 C2 C1 122.21(18) . . ?
C3 C2 Cl1 119.55(15) . . ?
C1 C2 Cl1 118.23(15) . . ?
C19 C18 C17 118.93(19) . . ?
C19 C18 H18 119.8(13) . . ?
C17 C18 H18 121.2(13) . . ?
C27 C26 C25 120.93(18) . . ?
C27 C26 H26 119.5 . . ?
C25 C26 H26 119.5 . . ?
C19 C20 C21 119.81(19) . . ?
C19 C20 H20 120.1 . . ?
C21 C20 H20 120.1 . . ?
C5 C6 C1 120.25(17) . . ?
C5 C6 C7 119.69(17) . . ?
C1 C6 C7 120.06(18) . . ?
C4 C5 C6 120.03(17) . . ?
C4 C5 H5 120.0 . . ?
C6 C5 H5 120.0 . . ?
C29 C30 C25 120.41(18) . . ?
C29 C30 H30 119.8 . . ?
C25 C30 H30 119.8 . . ?
C27 C28 C29 120.27(18) . . ?
C27 C28 H28 119.9 . . ?
C29 C28 H28 119.9 . . ?
C20 C21 C16 120.20(18) . . ?
C20 C21 C22 118.97(18) . . ?
C16 C21 C22 120.67(18) . . ?
C23 C24 H24A 109.5 . . ?
C23 C24 H24B 109.5 . . ?
H24A C24 H24B 109.5 . . ?
C23 C24 H24C 109.5 . . ?
H24A C24 H24C 109.5 . . ?
H24B C24 H24C 109.5 . . ?
C12 C11 C10 119.9(2) . . ?
C12 C11 H11 120.0 . . ?
C10 C11 H11 120.0 . . ?
C5 C4 C3 121.03(19) . . ?
C5 C4 Cl2 119.98(15) . . ?
C3 C4 Cl2 118.98(15) . . ?
C10 C15 C14 120.8(2) . . ?
C10 C15 H15 119.6 . . ?
C14 C15 H15 119.6 . . ?
C18 C17 C16 121.72(18) . . ?
C18 C17 Cl4 119.10(16) . . ?
C16 C17 Cl4 119.11(15) . . ?
N2 C22 C21 121.44(18) . . ?
N2 C22 H22 124.9(13) . . ?
C21 C22 H22 113.4(13) . . ?
C20 C19 C18 121.20(19) . . ?
C20 C19 Cl3 119.34(15) . . ?
C18 C19 Cl3 119.38(15) . . ?
C30 C29 C28 120.09(19) . . ?
C30 C29 H29 120.0 . . ?
C28 C29 H29 120.0 . . ?
C13 C12 C11 120.5(2) . . ?
C13 C12 H12 119.7 . . ?
C11 C12 H12 119.7 . . ?
C13 C14 C15 120.0(2) . . ?
C13 C14 H14 120.0 . . ?
C15 C14 H14 120.0 . . ?
N1 C7 C6 120.44(18) . . ?
N1 C7 H7 125.4(12) . . ?
C6 C7 H7 114.2(12) . . ?
N1 C8 C9 114.51(16) . . ?
N1 C8 C10 107.48(14) . . ?
C9 C8 C10 114.02(16) . . ?
N1 C8 H8 106.8 . . ?
C9 C8 H8 106.8 . . ?
C10 C8 H8 106.8 . . ?
C28 C27 C26 119.59(19) . . ?
C28 C27 H27 120.2 . . ?
C26 C27 H27 120.2 . . ?
C8 C9 H9A 109.5 . . ?
C8 C9 H9B 109.5 . . ?
H9A C9 H9B 109.5 . . ?
C8 C9 H9C 109.5 . . ?
H9A C9 H9C 109.5 . . ?
H9B C9 H9C 109.5 . . ?
N2 C23 C24 108.36(15) . . ?
N2 C23 C25 107.28(14) . . ?
C24 C23 C25 113.69(16) . . ?
N2 C23 H23 109.1 . . ?
C24 C23 H23 109.1 . . ?
C25 C23 H23 109.1 . . ?
C14 C13 C12 119.8(2) . . ?
C14 C13 H13 120.1 . . ?
C12 C13 H13 120.1 . . ?

loop_
_geom_bond_atom_site_label_1
_geom_bond_atom_site_label_2
_geom_bond_distance
_geom_bond_site_symmetry_2
_geom_bond_publ_flag
Cl1 C2 1.7371(19) . ?
Cl3 C19 1.737(2) . ?
Cl4 C17 1.7364(19) . ?
Cl2 C4 1.739(2) . ?
O2 C16 1.347(2) . ?
O2 H2 0.97(3) . ?
O1 C1 1.339(2) . ?
O1 H1 0.97(3) . ?
N2 C22 1.274(3) . ?
N2 C23 1.476(2) . ?
N1 C7 1.271(3) . ?
N1 C8 1.485(2) . ?
C3 C2 1.379(3) . ?
C3 C4 1.386(3) . ?
C3 H3 0.93(2) . ?
C1 C2 1.399(3) . ?
C1 C6 1.413(3) . ?
C16 C17 1.395(3) . ?
C16 C21 1.408(3) . ?
C10 C15 1.382(3) . ?
C10 C11 1.391(3) . ?
C10 C8 1.527(3) . ?
C25 C26 1.391(3) . ?
C25 C30 1.393(3) . ?
C25 C23 1.520(3) . ?
C18 C19 1.387(3) . ?
C18 C17 1.386(3) . ?
C18 H18 0.95(2) . ?
C26 C27 1.391(3) . ?
C26 H26 0.9500 . ?
C20 C19 1.375(3) . ?
C20 C21 1.398(3) . ?
C20 H20 0.9500 . ?
C6 C5 1.391(3) . ?
C6 C7 1.469(3) . ?
C5 C4 1.381(3) . ?
C5 H5 0.9500 . ?
C30 C29 1.386(3) . ?
C30 H30 0.9500 . ?
C28 C27 1.377(3) . ?
C28 C29 1.386(3) . ?
C28 H28 0.9500 . ?
C21 C22 1.464(3) . ?
C24 C23 1.521(3) . ?
C24 H24A 0.9800 . ?
C24 H24B 0.9800 . ?
C24 H24C 0.9800 . ?
C11 C12 1.388(3) . ?
C11 H11 0.9500 . ?
C15 C14 1.387(3) . ?
C15 H15 0.9500 . ?
C22 H22 1.00(2) . ?
C29 H29 0.9500 . ?
C12 C13 1.380(3) . ?
C12 H12 0.9500 . ?
C14 C13 1.376(4) . ?
C14 H14 0.9500 . ?
C7 H7 0.98(2) . ?
C8 C9 1.520(3) . ?
C8 H8 1.0000 . ?
C27 H27 0.9500 . ?
C9 H9A 0.9800 . ?
C9 H9B 0.9800 . ?
C9 H9C 0.9800 . ?
C23 H23 1.0000 . ?
C13 H13 0.9500 . ?

loop_
_geom_hbond_atom_site_label_D
_geom_hbond_atom_site_label_H
_geom_hbond_atom_site_label_A
_geom_hbond_distance_DH
_geom_hbond_distance_HA
_geom_hbond_distance_DA
_geom_hbond_angle_DHA
_geom_hbond_site_symmetry_A
O2 H2 N2 0.97(3) 1.70(3) 2.599(2) 152(3) .
O1 H1 N1 0.97(3) 1.67(3) 2.563(2) 151(3) .
